data_2204326
loop_
_publ_author_name
'Charushnikova, Iraida A.'
'Den Auwer, Christophe'

_publ_section_title
;
 Diaqua(2,2'-bipyridyl)tris(nitrato-\k^2^<i>O,O</i>')praseodymium(III)
 2,2'-bipyridyl sesquisolvate
;
_journal_issue 10
_journal_name_full 'Acta Crystallographica Section E'
_journal_page_first m1420
_journal_page_last m1421
_journal_paper_doi 10.1107/S1600536804021920
_journal_volume 60
_journal_year 2004
_chemical_formula_moiety '2(C10 H12 N5 O11 Pr), 3(C10 H8 N2)'
_chemical_formula_sum 'C50 H48 N16 O22 Pr2'
_chemical_formula_weight 1506.86
_chemical_name_systematic
;
 (2,2'-bipyridyl)-diaqua-tris(nitrato-O,O')-praseodymium(III)
   bipyridyl 1.5 solvate
;
_space_group_IT_number 2
_symmetry_cell_setting triclinic
_symmetry_space_group_name_Hall '-P 1'
_symmetry_space_group_name_H-M 'P -1'
_atom_sites_solution_hydrogens geom
_atom_sites_solution_primary direct
_atom_sites_solution_secondary difmap
_audit_creation_method SHELXL-97
_cell_angle_alpha 75.322(4)
_cell_angle_beta 81.118(4)
_cell_angle_gamma 64.060(4)
_cell_formula_units_Z 1
_cell_length_a 10.4160(5)
_cell_length_b 11.4284(6)
_cell_length_c 14.0585(10)
_cell_measurement_reflns_used 13117
_cell_measurement_temperature 130(2)
_cell_measurement_theta_max 27.5
_cell_measurement_theta_min 2
_cell_volume 1453.96(16)
_computing_cell_refinement 'HKL (Otwinowski & Minor, 1997)'
_computing_data_collection 'KappaCCD Software (Nonius, 1997)'
_computing_data_reduction HKL
_computing_molecular_graphics
;
ORTEPIII (Burnett & Johnson, 1996); ORTEP-3 for Windows (Farrugia, 1997)
CAMERON (Watkin et al., 1993)
;
_computing_publication_material 'SHELXTL (Sheldrick, 1997)'
_computing_structure_refinement 'SHELXL93 (Sheldrick, 1993)'
_computing_structure_solution 'SHELXS86 (Sheldrick, 1990)'
_diffrn_ambient_temperature 130(2)
_diffrn_measured_fraction_theta_full 0.978
_diffrn_measured_fraction_theta_max 0.978
_diffrn_measurement_device_type 'Nonius KappaCCD'
_diffrn_measurement_method '\f- \w-scans to cover a hemisphere of the reciprocal space'
_diffrn_radiation_monochromator graphite
_diffrn_radiation_source 'fine-focus sealed tube'
_diffrn_radiation_type MoK\a
_diffrn_radiation_wavelength 0.71073
_diffrn_reflns_av_R_equivalents 0.0447
_diffrn_reflns_av_sigmaI/netI 0.0583
_diffrn_reflns_limit_h_max 13
_diffrn_reflns_limit_h_min -13
_diffrn_reflns_limit_k_max 14
_diffrn_reflns_limit_k_min -13
_diffrn_reflns_limit_l_max 18
_diffrn_reflns_limit_l_min -16
_diffrn_reflns_number 13117
_diffrn_reflns_theta_full 27.49
_diffrn_reflns_theta_max 27.49
_diffrn_reflns_theta_min 2.25
_exptl_absorpt_coefficient_mu 1.749
_exptl_absorpt_correction_T_max 0.732
_exptl_absorpt_correction_T_min 0.659
_exptl_absorpt_correction_type multi-scan
_exptl_absorpt_process_details
;
 'MULABS (Blessing, 1995)'
;
_exptl_crystal_colour green
_exptl_crystal_density_diffrn 1.721
_exptl_crystal_density_method 'not measured'
_exptl_crystal_description prism
_exptl_crystal_F_000 754
_exptl_crystal_size_max 0.27
_exptl_crystal_size_mid 0.27
_exptl_crystal_size_min 0.18
_refine_diff_density_max 1.140
_refine_diff_density_min -1.894
_refine_ls_extinction_method none
_refine_ls_goodness_of_fit_ref 1.078
_refine_ls_hydrogen_treatment mixed
_refine_ls_matrix_type full
_refine_ls_number_parameters 418
_refine_ls_number_reflns 6527
_refine_ls_number_restraints 6
_refine_ls_restrained_S_all 1.077
_refine_ls_R_factor_all 0.0419
_refine_ls_R_factor_gt 0.0375
_refine_ls_shift/su_max 0.003
_refine_ls_shift/su_mean 0.000
_refine_ls_structure_factor_coef Fsqd
_refine_ls_weighting_details 'calc w = 1/[\s^2^(Fo^2^)+(0.0000P)^2^+3.9292P] where P = (Fo^2^+2Fc^2^)/3'
_refine_ls_weighting_scheme calc
_refine_ls_wR_factor_gt 0.0819
_refine_ls_wR_factor_ref 0.0845
_reflns_number_gt 6042
_reflns_number_total 6527
_reflns_threshold_expression I>2s\(I)
_cod_data_source_file dn6155.cif
_cod_data_source_block I
_cod_depositor_comments
;

2019-10-22
Z value and formula fixed to values more according to usual
chemical conventions.                 miguel
;
_cod_original_formula_sum 'C25 H24 N8 O11 Pr'
_cod_original_formula_weight 753.43
_cod_original_formula_moiety 'C10 H12 N5 O11 Pr, 1.5(C10 H8 N2)'
_cod_original_formula_units_Z 2
_cod_original_cell_volume 1453.96(15)
_cod_database_code 2204326
_cod_database_fobs_code 2204326

loop_
_symmetry_equiv_pos_as_xyz
'x, y, z'
'-x, -y, -z'

loop_
_atom_site_label
_atom_site_fract_x
_atom_site_fract_y
_atom_site_fract_z
_atom_site_U_iso_or_equiv
_atom_site_adp_type
_atom_site_calc_flag
_atom_site_refinement_flags
_atom_site_occupancy
_atom_site_type_symbol
Pr 0.817210(18) 0.458632(16) 0.214690(13) 0.01378(6) Uani d . 1 Pr
N1 0.6049(3) 0.4018(3) 0.3146(2) 0.0195(6) Uani d . 1 N
N2 0.8210(3) 0.3824(3) 0.4110(2) 0.0182(6) Uani d . 1 N
N3 0.6632(3) 0.5196(3) 0.0328(2) 0.0208(6) Uani d . 1 N
N4 1.1355(3) 0.3138(3) 0.1794(2) 0.0211(6) Uani d . 1 N
N5 0.7219(4) 0.6940(3) 0.3082(2) 0.0240(7) Uani d . 1 N
N6 0.7965(3) 0.8730(3) 0.1050(2) 0.0201(6) Uani d . 1 N
N7 1.0361(3) 1.0065(3) 0.1467(2) 0.0212(6) Uani d . 1 N
N8 0.8767(4) 0.0318(3) 0.4093(3) 0.0256(7) Uani d . 1 N
O1W 0.8895(3) 0.6168(2) 0.0898(2) 0.0222(5) Uani d D 1 O
H11 0.900(5) 0.613(4) 0.0298(17) 0.033 Uiso d D 1 H
H12 0.875(5) 0.694(3) 0.095(3) 0.033 Uiso d D 1 H
O2W 0.8921(3) 0.2167(2) 0.2444(2) 0.0209(5) Uani d D 1 O
H21 0.885(5) 0.167(4) 0.2999(18) 0.031 Uiso d D 1 H
H22 0.929(5) 0.172(4) 0.201(2) 0.031 Uiso d D 1 H
O31 0.6090(3) 0.5928(2) 0.0957(2) 0.0251(6) Uani d . 1 O
O32 0.7726(3) 0.4127(2) 0.0578(2) 0.0264(6) Uani d . 1 O
O33 0.6140(4) 0.5494(3) -0.0477(2) 0.0382(7) Uani d . 1 O
O41 1.0510(3) 0.3368(2) 0.1136(2) 0.0220(5) Uani d . 1 O
O42 1.0794(3) 0.3644(3) 0.2545(2) 0.0237(5) Uani d . 1 O
O43 1.2629(3) 0.2427(3) 0.1735(3) 0.0400(8) Uani d . 1 O
O51 0.6324(3) 0.6621(2) 0.2806(2) 0.0254(6) Uani d . 1 O
O52 0.8531(3) 0.6246(3) 0.2910(2) 0.0247(5) Uani d . 1 O
O53 0.6819(4) 0.7871(3) 0.3497(3) 0.0414(8) Uani d . 1 O
C1 0.4990(4) 0.4112(4) 0.2650(3) 0.0272(8) Uani d . 1 C
H1 0.5033 0.4374 0.1967 0.033 Uiso calc R 1 H
C2 0.3836(4) 0.3840(4) 0.3097(4) 0.0311(9) Uani d . 1 C
H2 0.3125 0.3921 0.2726 0.037 Uiso calc R 1 H
C3 0.3780(4) 0.3445(4) 0.4108(3) 0.0308(9) Uani d . 1 C
H3 0.3020 0.3260 0.4433 0.037 Uiso calc R 1 H
C4 0.4864(4) 0.3327(4) 0.4638(3) 0.0255(8) Uani d . 1 C
H4 0.4845 0.3054 0.5320 0.031 Uiso calc R 1 H
C5 0.5985(4) 0.3624(3) 0.4134(3) 0.0192(7) Uani d . 1 C
C6 0.7183(4) 0.3506(3) 0.4664(3) 0.0177(7) Uani d . 1 C
C7 0.7250(4) 0.3082(4) 0.5689(3) 0.0267(8) Uani d . 1 C
H7 0.6538 0.2861 0.6062 0.032 Uiso calc R 1 H
C8 0.8386(5) 0.2994(4) 0.6142(3) 0.0309(9) Uani d . 1 C
H8 0.8449 0.2709 0.6821 0.037 Uiso calc R 1 H
C9 0.9426(4) 0.3334(4) 0.5575(3) 0.0273(8) Uani d . 1 C
H9 1.0197 0.3287 0.5864 0.033 Uiso calc R 1 H
C10 0.9297(4) 0.3744(4) 0.4574(3) 0.0222(7) Uani d . 1 C
H10 0.9996 0.3979 0.4196 0.027 Uiso calc R 1 H
C11 0.6563(4) 0.9083(4) 0.0995(3) 0.0234(7) Uani d . 1 C
H11A 0.6278 0.8454 0.0906 0.028 Uiso calc R 1 H
C12 0.5521(4) 1.0336(4) 0.1065(3) 0.0253(8) Uani d . 1 C
H12A 0.4558 1.0539 0.1037 0.030 Uiso calc R 1 H
C13 0.5948(4) 1.1277(4) 0.1177(3) 0.0263(8) Uani d . 1 C
H13 0.5275 1.2128 0.1225 0.032 Uiso calc R 1 H
C14 0.7396(4) 1.0937(3) 0.1216(3) 0.0239(8) Uani d . 1 C
H14 0.7703 1.1566 0.1275 0.029 Uiso calc R 1 H
C15 0.8388(4) 0.9642(3) 0.1167(3) 0.0181(7) Uani d . 1 C
C16 0.9951(4) 0.9215(3) 0.1225(3) 0.0178(6) Uani d . 1 C
C17 1.0954(4) 0.7983(3) 0.1036(3) 0.0215(7) Uani d . 1 C
H17 1.0658 0.7411 0.0859 0.026 Uiso calc R 1 H
C18 1.2395(4) 0.7626(4) 0.1115(3) 0.0252(8) Uani d . 1 C
H18 1.3074 0.6810 0.0996 0.030 Uiso calc R 1 H
C19 1.2813(4) 0.8493(4) 0.1371(3) 0.0257(8) Uani d . 1 C
H19 1.3772 0.8270 0.1436 0.031 Uiso calc R 1 H
C20 1.1761(4) 0.9703(4) 0.1528(3) 0.0249(8) Uani d . 1 C
H20 1.2041 1.0298 0.1685 0.030 Uiso calc R 1 H
C21 0.7612(4) 0.0135(4) 0.4011(3) 0.0285(8) Uani d . 1 C
H21A 0.7243 0.0387 0.3393 0.034 Uiso calc R 1 H
C22 0.6933(4) -0.0414(4) 0.4805(3) 0.0283(8) Uani d . 1 C
H22A 0.6153 -0.0559 0.4716 0.034 Uiso calc R 1 H
C23 0.7442(4) -0.0737(4) 0.5727(3) 0.0312(9) Uani d . 1 C
H23 0.6980 -0.1062 0.6278 0.037 Uiso calc R 1 H
C24 0.8666(4) -0.0569(4) 0.5820(3) 0.0263(8) Uani d . 1 C
H24 0.9032 -0.0786 0.6435 0.032 Uiso calc R 1 H
C25 0.9329(4) -0.0074(3) 0.4983(3) 0.0210(7) Uani d . 1 C

loop_
_atom_site_aniso_label
_atom_site_aniso_U_11
_atom_site_aniso_U_22
_atom_site_aniso_U_33
_atom_site_aniso_U_12
_atom_site_aniso_U_13
_atom_site_aniso_U_23
Pr 0.01442(10) 0.01375(10) 0.01467(10) -0.00648(7) -0.00097(6) -0.00419(7)
N1 0.0205(14) 0.0205(14) 0.0213(15) -0.0106(12) 0.0002(11) -0.0079(12)
N2 0.0201(14) 0.0190(13) 0.0161(14) -0.0073(12) -0.0009(11) -0.0063(11)
N3 0.0267(15) 0.0166(13) 0.0202(15) -0.0085(12) -0.0086(12) -0.0022(11)
N4 0.0186(14) 0.0206(14) 0.0274(17) -0.0106(12) 0.0023(12) -0.0081(12)
N5 0.0367(17) 0.0224(15) 0.0193(16) -0.0174(14) 0.0042(13) -0.0085(12)
N6 0.0179(13) 0.0168(13) 0.0258(16) -0.0073(11) -0.0027(12) -0.0039(12)
N7 0.0203(14) 0.0182(14) 0.0280(17) -0.0090(12) -0.0008(12) -0.0076(12)
N8 0.0305(16) 0.0258(15) 0.0242(17) -0.0150(14) -0.0015(13) -0.0052(13)
O1W 0.0314(13) 0.0174(11) 0.0202(13) -0.0134(11) 0.0034(11) -0.0048(10)
O2W 0.0292(13) 0.0141(11) 0.0182(13) -0.0081(10) 0.0001(10) -0.0038(9)
O31 0.0205(12) 0.0232(12) 0.0300(15) -0.0043(10) -0.0033(11) -0.0109(11)
O32 0.0293(14) 0.0195(12) 0.0265(15) -0.0004(11) -0.0124(11) -0.0098(11)
O33 0.0555(19) 0.0293(14) 0.0286(16) -0.0119(14) -0.0258(15) -0.0007(12)
O41 0.0218(12) 0.0261(12) 0.0205(13) -0.0111(10) 0.0000(10) -0.0073(10)
O42 0.0180(12) 0.0279(13) 0.0263(14) -0.0080(10) -0.0001(10) -0.0112(11)
O43 0.0138(12) 0.0480(18) 0.059(2) -0.0055(13) 0.0030(13) -0.0296(17)
O51 0.0255(13) 0.0234(12) 0.0317(15) -0.0112(11) 0.0021(11) -0.0135(11)
O52 0.0273(13) 0.0249(13) 0.0278(15) -0.0144(11) -0.0006(11) -0.0094(11)
O53 0.063(2) 0.0366(16) 0.0383(18) -0.0298(16) 0.0154(16) -0.0252(14)
C1 0.0250(18) 0.036(2) 0.028(2) -0.0168(16) -0.0035(15) -0.0093(16)
C2 0.0269(19) 0.032(2) 0.044(3) -0.0183(17) -0.0043(17) -0.0123(18)
C3 0.0253(18) 0.033(2) 0.042(2) -0.0193(17) 0.0070(17) -0.0122(18)
C4 0.0271(18) 0.0269(18) 0.0240(19) -0.0140(16) 0.0042(15) -0.0059(15)
C5 0.0208(16) 0.0140(15) 0.0234(18) -0.0077(13) 0.0028(13) -0.0067(13)
C6 0.0205(16) 0.0129(14) 0.0195(17) -0.0061(13) 0.0009(13) -0.0060(12)
C7 0.035(2) 0.0280(18) 0.0195(19) -0.0172(17) 0.0018(15) -0.0033(15)
C8 0.042(2) 0.033(2) 0.0156(18) -0.0139(18) -0.0047(16) -0.0021(15)
C9 0.031(2) 0.0271(18) 0.025(2) -0.0094(16) -0.0103(16) -0.0075(15)
C10 0.0214(17) 0.0244(17) 0.0238(19) -0.0106(14) -0.0024(14) -0.0071(14)
C11 0.0211(17) 0.0205(16) 0.031(2) -0.0108(14) -0.0019(14) -0.0048(15)
C12 0.0153(16) 0.0262(18) 0.033(2) -0.0069(14) -0.0011(14) -0.0077(16)
C13 0.0189(17) 0.0197(17) 0.036(2) -0.0012(14) -0.0042(15) -0.0093(16)
C14 0.0224(17) 0.0160(16) 0.034(2) -0.0057(14) -0.0050(15) -0.0080(15)
C15 0.0184(16) 0.0161(15) 0.0196(17) -0.0066(13) -0.0015(13) -0.0043(13)
C16 0.0203(16) 0.0158(15) 0.0172(16) -0.0067(13) -0.0023(13) -0.0040(12)
C17 0.0209(16) 0.0185(16) 0.0265(19) -0.0080(14) -0.0007(14) -0.0076(14)
C18 0.0199(17) 0.0209(17) 0.031(2) -0.0031(14) -0.0005(15) -0.0086(15)
C19 0.0173(16) 0.0293(19) 0.031(2) -0.0096(15) -0.0006(14) -0.0076(16)
C20 0.0213(17) 0.0279(18) 0.032(2) -0.0137(15) 0.0000(15) -0.0120(16)
C21 0.032(2) 0.0289(19) 0.028(2) -0.0144(17) -0.0042(16) -0.0064(16)
C22 0.0242(18) 0.0260(18) 0.037(2) -0.0113(16) -0.0014(16) -0.0083(17)
C23 0.030(2) 0.031(2) 0.033(2) -0.0166(17) 0.0035(17) -0.0036(17)
C24 0.0291(19) 0.0289(19) 0.0219(19) -0.0146(16) -0.0015(15) -0.0021(15)
C25 0.0234(17) 0.0134(15) 0.0261(19) -0.0069(14) -0.0008(14) -0.0051(13)

loop_
_atom_type_symbol
_atom_type_description
_atom_type_scat_dispersion_real
_atom_type_scat_dispersion_imag
_atom_type_scat_source
C C 0.0033 0.0016 'International Tables Vol C Tables 4.2.6.8 and 6.1.1.4'
H H 0.0000 0.0000 'International Tables Vol C Tables 4.2.6.8 and 6.1.1.4'
N N 0.0061 0.0033 'International Tables Vol C Tables 4.2.6.8 and 6.1.1.4'
O O 0.0106 0.0060 'International Tables Vol C Tables 4.2.6.8 and 6.1.1.4'
Pr Pr -0.2180 2.8214 'International Tables Vol C Tables 4.2.6.8 and 6.1.1.4'

loop_
_geom_angle_atom_site_label_1
_geom_angle_atom_site_label_2
_geom_angle_atom_site_label_3
_geom_angle_site_symmetry_3
_geom_angle
O2W Pr O1W . 133.48(8)
O2W Pr O32 . 73.82(9)
O1W Pr O32 . 79.68(9)
O2W Pr O42 . 77.04(8)
O1W Pr O42 . 80.96(9)
O32 Pr O42 . 115.42(8)
O2W Pr O51 . 139.96(9)
O1W Pr O51 . 86.45(9)
O32 Pr O51 . 119.66(8)
O42 Pr O51 . 119.77(8)
O2W Pr O52 . 137.80(9)
O1W Pr O52 . 67.69(9)
O32 Pr O52 . 145.53(9)
O42 Pr O52 . 71.15(8)
O51 Pr O52 . 49.80(8)
O2W Pr O31 . 112.91(9)
O1W Pr O31 . 73.63(9)
O32 Pr O31 . 49.45(8)
O42 Pr O31 . 152.21(9)
O51 Pr O31 . 70.26(8)
O52 Pr O31 . 108.13(8)
O2W Pr O41 . 66.49(8)
O1W Pr O41 . 68.00(8)
O32 Pr O41 . 66.12(8)
O42 Pr O41 . 49.48(8)
O51 Pr O41 . 152.89(8)
O52 Pr O41 . 109.01(8)
O31 Pr O41 . 108.87(8)
O2W Pr N1 . 71.51(9)
O1W Pr N1 . 147.80(9)
O32 Pr N1 . 92.22(9)
O42 Pr N1 . 129.77(9)
O51 Pr N1 . 70.50(9)
O52 Pr N1 . 109.31(9)
O31 Pr N1 . 77.47(9)
O41 Pr N1 . 136.53(8)
O2W Pr N2 . 76.33(9)
O1W Pr N2 . 135.15(9)
O32 Pr N2 . 144.92(9)
O42 Pr N2 . 74.52(9)
O51 Pr N2 . 74.53(9)
O52 Pr N2 . 69.05(9)
O31 Pr N2 . 132.22(9)
O41 Pr N2 . 117.12(8)
N1 Pr N2 . 60.75(9)
O2W Pr N3 . 94.79(8)
O1W Pr N3 . 73.04(9)
O32 Pr N3 . 24.73(8)
O42 Pr N3 . 134.82(9)
O51 Pr N3 . 95.14(9)
O52 Pr N3 . 127.33(8)
O31 Pr N3 . 24.92(8)
O41 Pr N3 . 86.23(8)
N1 Pr N3 . 86.58(9)
N2 Pr N3 . 147.33(9)
O2W Pr N5 . 145.52(9)
O1W Pr N5 . 76.44(9)
O32 Pr N5 . 137.22(8)
O42 Pr N5 . 95.25(9)
O51 Pr N5 . 25.02(9)
O52 Pr N5 . 24.80(9)
O31 Pr N5 . 89.64(9)
O41 Pr N5 . 132.25(8)
N1 Pr N5 . 89.61(9)
N2 Pr N5 . 69.24(9)
N3 Pr N5 . 113.09(9)
C1 N1 C5 . 117.7(3)
C1 N1 Pr . 119.2(3)
C5 N1 Pr . 123.2(2)
C10 N2 C6 . 118.0(3)
C10 N2 Pr . 119.4(2)
C6 N2 Pr . 122.6(2)
O33 N3 O32 . 121.2(3)
O33 N3 O31 . 122.6(3)
O32 N3 O31 . 116.2(3)
O33 N3 Pr . 171.7(3)
O32 N3 Pr . 57.17(16)
O31 N3 Pr . 59.77(17)
O43 N4 O42 . 120.9(3)
O43 N4 O41 . 122.5(3)
O42 N4 O41 . 116.6(3)
O43 N4 Pr . 172.2(3)
O42 N4 Pr . 56.97(16)
O41 N4 Pr . 59.87(16)
O53 N5 O52 . 121.8(3)
O53 N5 O51 . 121.3(3)
O52 N5 O51 . 116.9(3)
O53 N5 Pr . 177.5(3)
O52 N5 Pr . 58.77(16)
O51 N5 Pr . 58.22(16)
C11 N6 C15 . 118.7(3)
C20 N7 C16 . 118.4(3)
C21 N8 C25 . 118.8(3)
Pr O1W H11 . 120(3)
Pr O1W H12 . 126(3)
H11 O1W H12 . 110(3)
Pr O2W H21 . 126(3)
Pr O2W H22 . 124(3)
H21 O2W H22 . 110(3)
N3 O31 Pr . 95.32(18)
N3 O32 Pr . 98.10(19)
N4 O41 Pr . 95.23(19)
N4 O42 Pr . 98.4(2)
N5 O51 Pr . 96.77(19)
N5 O52 Pr . 96.43(19)
N1 C1 C2 . 123.8(4)
N1 C1 H1 . 118.1
C2 C1 H1 . 118.1
C3 C2 C1 . 117.9(4)
C3 C2 H2 . 121.0
C1 C2 H2 . 121.0
C2 C3 C4 . 119.5(4)
C2 C3 H3 . 120.3
C4 C3 H3 . 120.3
C3 C4 C5 . 119.1(4)
C3 C4 H4 . 120.4
C5 C4 H4 . 120.4
N1 C5 C4 . 122.0(3)
N1 C5 C6 . 116.6(3)
C4 C5 C6 . 121.4(3)
N2 C6 C7 . 121.2(3)
N2 C6 C5 . 116.9(3)
C7 C6 C5 . 121.9(3)
C8 C7 C6 . 119.4(4)
C8 C7 H7 . 120.3
C6 C7 H7 . 120.3
C9 C8 C7 . 119.3(4)
C9 C8 H8 . 120.3
C7 C8 H8 . 120.3
C10 C9 C8 . 118.5(4)
C10 C9 H9 . 120.7
C8 C9 H9 . 120.7
N2 C10 C9 . 123.6(4)
N2 C10 H10 . 118.2
C9 C10 H10 . 118.2
N6 C11 C12 . 123.3(3)
N6 C11 H11A . 118.4
C12 C11 H11A . 118.4
C13 C12 C11 . 118.3(3)
C13 C12 H12A . 120.9
C11 C12 H12A . 120.9
C12 C13 C14 . 119.2(3)
C12 C13 H13 . 120.4
C14 C13 H13 . 120.4
C13 C14 C15 . 119.5(3)
C13 C14 H14 . 120.2
C15 C14 H14 . 120.2
N6 C15 C14 . 121.0(3)
N6 C15 C16 . 117.2(3)
C14 C15 C16 . 121.8(3)
N7 C16 C17 . 121.3(3)
N7 C16 C15 . 117.2(3)
C17 C16 C15 . 121.5(3)
C18 C17 C16 . 119.1(3)
C18 C17 H17 . 120.5
C16 C17 H17 . 120.5
C19 C18 C17 . 119.6(3)
C19 C18 H18 . 120.2
C17 C18 H18 . 120.2
C18 C19 C20 . 118.0(3)
C18 C19 H19 . 121.0
C20 C19 H19 . 121.0
N7 C20 C19 . 123.6(3)
N7 C20 H20 . 118.2
C19 C20 H20 . 118.2
N8 C21 C22 . 123.1(4)
N8 C21 H21A . 118.4
C22 C21 H21A . 118.4
C23 C22 C21 . 118.5(4)
C23 C22 H22A . 120.7
C21 C22 H22A . 120.7
C22 C23 C24 . 118.8(4)
C22 C23 H23 . 120.6
C24 C23 H23 . 120.6
C25 C24 C23 . 119.3(4)
C25 C24 H24 . 120.3
C23 C24 H24 . 120.3
N8 C25 C24 . 121.1(3)
N8 C25 C25 2_756 116.4(4)
C24 C25 C25 2_756 122.4(4)

loop_
_geom_bond_atom_site_label_1
_geom_bond_atom_site_label_2
_geom_bond_site_symmetry_2
_geom_bond_distance
_geom_bond_publ_flag
Pr O2W . 2.461(2) y
Pr O1W . 2.468(2) y
Pr O32 . 2.544(3) y
Pr O42 . 2.554(2) y
Pr O51 . 2.568(2) y
Pr O52 . 2.582(3) y
Pr O31 . 2.601(3) y
Pr O41 . 2.618(2) y
Pr N1 . 2.668(3) y
Pr N2 . 2.676(3) y
Pr N3 . 2.997(3) y
Pr N4 . 3.014(3) y
Pr N5 . 3.000(3) y
N1 C1 . 1.346(5) ?
N1 C5 . 1.347(5) ?
N2 C10 . 1.351(5) ?
N2 C6 . 1.351(4) ?
N3 O33 . 1.220(4) ?
N3 O32 . 1.266(4) ?
N3 O31 . 1.268(4) ?
N4 O43 . 1.218(4) ?
N4 O42 . 1.271(4) ?
N4 O41 . 1.274(4) ?
N5 O53 . 1.224(4) ?
N5 O52 . 1.266(4) ?
N5 O51 . 1.278(4) ?
N6 C11 . 1.344(5) ?
N6 C15 . 1.349(4) ?
N7 C20 . 1.340(5) ?
N7 C16 . 1.348(4) ?
N8 C21 . 1.334(5) ?
N8 C25 . 1.350(5) ?
O1W H11 . 0.85(2) ?
O1W H12 . 0.85(4) ?
O2W H21 . 0.86(2) ?
O2W H22 . 0.83(4) ?
C1 C2 . 1.390(5) ?
C1 H1 . 0.9300 ?
C2 C3 . 1.379(7) ?
C2 H2 . 0.9300 ?
C3 C4 . 1.387(6) ?
C3 H3 . 0.9300 ?
C4 C5 . 1.397(5) ?
C4 H4 . 0.9300 ?
C5 C6 . 1.489(5) ?
C6 C7 . 1.402(5) ?
C7 C8 . 1.383(6) ?
C7 H7 . 0.9300 ?
C8 C9 . 1.380(6) ?
C8 H8 . 0.9300 ?
C9 C10 . 1.373(6) ?
C9 H9 . 0.9300 ?
C10 H10 . 0.9300 ?
C11 C12 . 1.385(5) ?
C11 H11A . 0.9300 ?
C12 C13 . 1.380(5) ?
C12 H12A . 0.9300 ?
C13 C14 . 1.390(5) ?
C13 H13 . 0.9300 ?
C14 C15 . 1.398(5) ?
C14 H14 . 0.9300 ?
C15 C16 . 1.490(5) ?
C16 C17 . 1.401(5) ?
C17 C18 . 1.387(5) ?
C17 H17 . 0.9300 ?
C18 C19 . 1.380(6) ?
C18 H18 . 0.9300 ?
C19 C20 . 1.384(5) ?
C19 H19 . 0.9300 ?
C20 H20 . 0.9300 ?
C21 C22 . 1.388(6) ?
C21 H21A . 0.9300 ?
C22 C23 . 1.376(6) ?
C22 H22A . 0.9300 ?
C23 C24 . 1.399(6) ?
C23 H23 . 0.9300 ?
C24 C25 . 1.391(5) ?
C24 H24 . 0.9300 ?
C25 C25 2_756 1.488(7) ?

loop_
_geom_hbond_atom_site_label_D
_geom_hbond_atom_site_label_H
_geom_hbond_atom_site_label_A
_geom_hbond_site_symmetry_A
_geom_hbond_distance_DH
_geom_hbond_distance_HA
_geom_hbond_distance_DA
_geom_hbond_angle_DHA
O1W H11 O41 2_765 0.85(2) 2.00(3) 2.797(4) 156(4)
O1W H12 N6 . 0.85(4) 1.88(2) 2.707(4) 166(5)
O2W H21 N8 . 0.86(2) 1.90(2) 2.751(4) 170(4)
O2W H22 N7 1_545 0.84(3) 2.01(3) 2.791(4) 157(4)
